data_7156350
loop_
_publ_author_name
'Butler, Nicholas M.'
'Hendra, Rudi'
'Bremner, John B.'
'Willis, Anthony C.'
'Lucantoni, Leonardo'
'Avery, Vicky M.'
'Keller, Paul A.'

_publ_section_title
;
 Cascade reactions of indigo with oxiranes and aziridines: efficient
 access to dihydropyrazinodiindoles and spiro-oxazocinodiindoles.
;
_journal_issue 33
_journal_name_full 'Organic &amp; biomolecular chemistry'
_journal_page_first 6006
_journal_page_last 6016
_journal_paper_doi 10.1039/c8ob00865e
_journal_volume 16
_journal_year 2018
_chemical_absolute_configuration ad
_chemical_compound_source ' from U of Wollongong'
_chemical_formula_moiety '2(C20 H16 N2 O4), 1.85(C H2 Cl2), 0.15(C H Cl3)'
_chemical_formula_sum 'C42 H35.85 Cl4.15 N4 O8'
_chemical_formula_weight 871.73
_space_group_IT_number 19
_space_group_name_Hall 'P 2ac 2ab'
_space_group_name_H-M_alt 'P 21 21 21'
_symmetry_cell_setting orthorhombic
_symmetry_space_group_name_Hall 'P 2ac 2ab'
_symmetry_space_group_name_H-M 'P 21 21 21'
_atom_sites_solution_hydrogens difmap
_atom_sites_solution_primary direct
_audit_creation_date 16-10-20
_audit_creation_method CRYSTALS_ver_14.40
_audit_update_record
;
2017-12-10 deposited with the CCDC.
2018-07-16 downloaded from the CCDC.
;
_cell_angle_alpha 90
_cell_angle_beta 90
_cell_angle_gamma 90
_cell_formula_units_Z 4
_cell_length_a 10.5565(2)
_cell_length_b 14.9406(2)
_cell_length_c 25.9563(4)
_cell_measurement_reflns_used 11874
_cell_measurement_temperature 150
_cell_measurement_theta_max 64
_cell_measurement_theta_min 3
_cell_volume 4093.84(11)
_computing_cell_refinement 'CrysAlisPro 1.171.38.43 (Rigaku OD, 2016)'
_computing_data_collection 'CrysAlisPro 1.171.38.43 (Rigaku OD, 2016)'
_computing_data_reduction 'CrysAlisPro 1.171.38.43 (Rigaku OD, 2016)'
_computing_molecular_graphics 'PLATON (Spek, 2008)'
_computing_publication_material 'CRYSTALS (Betteridge et al., 2003)'
_computing_structure_refinement 'CRYSTALS (Betteridge et al., 2003)'
_computing_structure_solution 'SIR92 (Altomare et al., 1994)'
_diffrn_ambient_environment N~2~
_diffrn_ambient_temperature 150.01(10)
_diffrn_detector 'CCD plate'
_diffrn_detector_type EosS2
_diffrn_measured_fraction_theta_full 0.996
_diffrn_measured_fraction_theta_max 0.996
_diffrn_measurement_device 'four-circle diffractometer'
_diffrn_measurement_device_type 'SuperNova, Dual, Cu at zero, EosS2'
_diffrn_measurement_method '\w scans'
_diffrn_radiation_monochromator mirror
_diffrn_radiation_probe x-ray
_diffrn_radiation_type 'Cu K\a'
_diffrn_radiation_wavelength 1.54184
_diffrn_reflns_av_R_equivalents 0.056
_diffrn_reflns_av_sigmaI/netI 0.0767
_diffrn_reflns_limit_h_max 11
_diffrn_reflns_limit_h_min -13
_diffrn_reflns_limit_k_max 18
_diffrn_reflns_limit_k_min -18
_diffrn_reflns_limit_l_max 31
_diffrn_reflns_limit_l_min -31
_diffrn_reflns_number 61022
_diffrn_reflns_theta_full 71.949
_diffrn_reflns_theta_max 71.949
_diffrn_reflns_theta_min 3.405
_diffrn_source 'micro-focus sealed X-ray tube'
_diffrn_source_type 'SuperNova (Cu) X-ray Source'
_diffrn_standards_number 0
_exptl_absorpt_coefficient_mu 3.205
_exptl_absorpt_correction_T_max 0.94
_exptl_absorpt_correction_T_min 0.80
_exptl_absorpt_correction_type multi-scan
_exptl_absorpt_process_details
;
CrysAlisPro version 1.171.38.43 (Rigaku Oxford Diffraction, 2016)
(Release 29 April 2016; compiled 27 May 2016,16:53)
Empirical absorption correction using spherical harmonics,
 implemented in SCALE3 ABSPACK scaling algorithm.
;
_exptl_crystal_colour orange
_exptl_crystal_density_diffrn 1.414
_exptl_crystal_density_method 'not measured'
_exptl_crystal_description lath
_exptl_crystal_F_000 1801.264
_exptl_crystal_size_max 0.257
_exptl_crystal_size_mid 0.065
_exptl_crystal_size_min 0.018
_refine_diff_density_max 0.53
_refine_diff_density_min -0.40
_refine_ls_abs_structure_details 'Flack (1983), 3498 Friedel-pairs'
_refine_ls_abs_structure_Flack 0.05(3)
_refine_ls_extinction_method None
_refine_ls_goodness_of_fit_ref 0.9821
_refine_ls_hydrogen_treatment mixed
_refine_ls_matrix_type full
_refine_ls_number_parameters 581
_refine_ls_number_reflns 7971
_refine_ls_number_restraints 66
_refine_ls_R_factor_all 0.0769
_refine_ls_R_factor_gt 0.0684
_refine_ls_shift/su_max 0.0028496
_refine_ls_shift/su_mean 0.0001198
_refine_ls_structure_factor_coef Fsqd
_refine_ls_weighting_details
;
 Method, part 1, Chebychev polynomial, (Watkin, 1994, Prince, 1982) 
 [weight] = 1.0/[A~0~*T~0~(x)+A~1~*T~1~(x) ... +A~n-1~]*T~n-1~(x)] 
 where A~i~ are the Chebychev coefficients listed below and x= Fcalc/Fmax 
 Method = Robust Weighting (Prince, 1982) 
 W = [weight] * [1-(deltaF/6*sigmaF)^2^]^2^ 
 A~i~ are: 
 0.156E+04 0.244E+04 0.141E+04 512. 46.6 
;
_refine_ls_weighting_scheme calc
_refine_ls_wR_factor_all 0.1506
_refine_ls_wR_factor_gt 0.1456
_refine_ls_wR_factor_ref 0.1506
_reflns_limit_h_max 13
_reflns_limit_h_min -12
_reflns_limit_k_max 18
_reflns_limit_k_min 0
_reflns_limit_l_max 31
_reflns_limit_l_min 0
_reflns_number_gt 6934
_reflns_number_total 7974
_reflns_threshold_expression I>2.0\s(I)
_oxford_diffrn_Wilson_B_factor 4.29
_oxford_diffrn_Wilson_scale 0.13
_oxford_refine_ls_r_factor_ref 0.0769
_oxford_refine_ls_scale 2.97(2)
_oxford_reflns_number_all 7971
_oxford_reflns_threshold_expression_ref I>-10.0\s(I)
_oxford_structure_analysis_title 'Z:\kel1611SNQ\Tony_kel1611SNQ_da At 12:23 on'
_cod_data_source_file c8ob00865e2.cif
_cod_data_source_block kel1611SNQ
_cod_depositor_comments 'Adding full bibliography for 7156347--7156351.cif.'
_cod_original_sg_symbol_H-M 'P 21 21 21 '
_cod_database_code 7156350
_oxdiff_exptl_absorpt_empirical_details
;
Empirical correction (ABSPACK) includes:
- Absorption correction using spherical harmonics
- Frame scaling
;

loop_
_symmetry_equiv_pos_as_xyz
x,y,z
x+1/2,-y+1/2,-z
-x,y+1/2,-z+1/2
-x+1/2,-y,z+1/2

loop_
_atom_site_label
_atom_site_type_symbol
_atom_site_fract_x
_atom_site_fract_y
_atom_site_fract_z
_atom_site_U_iso_or_equiv
_atom_site_occupancy
_atom_site_adp_type
_atom_site_refinement_flags_posn
_atom_site_refinement_flags_adp
_atom_site_refinement_flags_occupancy
Cl1 Cl 0.69225(17) 0.35324(14) 0.67716(7) 0.0873 1.0000 Uani . . .
Cl2 Cl 0.81215(17) 0.52883(12) 0.67613(6) 0.0768 1.0000 Uani . . .
Cl11 Cl 0.5001(3) 0.4464(2) 0.89283(11) 0.0860 0.439(5) Uani D U P
Cl12 Cl 0.4847(5) 0.4186(5) 0.78258(17) 0.1129 0.439(5) Uani D U P
Cl21 Cl 0.5001(3) 0.4464(2) 0.89283(11) 0.0860 0.150(6) Uani D U P
Cl22 Cl 0.4036(17) 0.3371(12) 0.8122(5) 0.1274 0.150(6) Uani D U P
Cl23 Cl 0.5150(19) 0.5018(14) 0.7883(6) 0.1282 0.150(6) Uani D U P
Cl31 Cl 0.4232(9) 0.3950(7) 0.8485(4) 0.1715 0.411(5) Uani D U P
Cl32 Cl 0.5449(7) 0.5637(8) 0.8193(4) 0.1796 0.411(5) Uani D U P
O1 O 0.5824(3) 0.5228(2) 0.56336(12) 0.0498 1.0000 Uani . . .
O2 O 0.2808(3) 0.65843(18) 0.42291(12) 0.0401 1.0000 Uani . . .
O3 O 0.4471(3) 0.75362(17) 0.43270(12) 0.0384 1.0000 Uani . . .
O4 O 0.4106(3) 0.9503(2) 0.46628(15) 0.0529 1.0000 Uani . . .
O5 O 0.1371(3) 0.4974(2) 0.49689(17) 0.0615 1.0000 Uani . . .
O6 O 0.5410(3) 0.2994(2) 0.46072(12) 0.0401 1.0000 Uani . . .
O7 O 0.3581(3) 0.22133(17) 0.45054(11) 0.0375 1.0000 Uani . . .
O8 O 0.2602(3) 0.0747(2) 0.51187(14) 0.0484 1.0000 Uani . . .
N1 N 0.3399(4) 0.6830(2) 0.53883(14) 0.0416 1.0000 Uani . . .
N2 N 0.5510(3) 0.5465(2) 0.45355(14) 0.0368 1.0000 Uani . . .
N3 N 0.3638(3) 0.3514(3) 0.55118(15) 0.0468 1.0000 Uani . . .
N4 N 0.2887(4) 0.4244(3) 0.41744(17) 0.0493 1.0000 Uani . . .
C1 C 0.3409(5) 0.6785(3) 0.59271(19) 0.0509 1.0000 Uani . . .
C2 C 0.2638(6) 0.7238(4) 0.6269(2) 0.0660 1.0000 Uani . . .
C3 C 0.2831(7) 0.7121(5) 0.6786(3) 0.0888 1.0000 Uani . . .
C4 C 0.3775(8) 0.6534(6) 0.6975(3) 0.1046 1.0000 Uani . . .
C5 C 0.4530(7) 0.6055(5) 0.6634(2) 0.0855 1.0000 Uani . . .
C6 C 0.4339(5) 0.6192(4) 0.6108(2) 0.0548 1.0000 Uani . . .
C7 C 0.4936(4) 0.5782(3) 0.56584(18) 0.0439 1.0000 Uani . . .
C8 C 0.4312(4) 0.6188(3) 0.52165(17) 0.0368 1.0000 Uani . . .
C9 C 0.4650(4) 0.6074(3) 0.47209(17) 0.0367 1.0000 Uani . . .
C10 C 0.4139(4) 0.6614(3) 0.42638(17) 0.0357 1.0000 Uani . . .
C11 C 0.4817(4) 0.6195(3) 0.38221(17) 0.0368 1.0000 Uani . . .
C12 C 0.4790(5) 0.6423(3) 0.33005(19) 0.0503 1.0000 Uani . . .
C13 C 0.5568(6) 0.5933(3) 0.29651(19) 0.0560 1.0000 Uani . . .
C14 C 0.6349(5) 0.5270(4) 0.31550(19) 0.0563 1.0000 Uani . . .
C15 C 0.6389(5) 0.5046(3) 0.36710(18) 0.0457 1.0000 Uani . . .
C16 C 0.5614(4) 0.5522(3) 0.39994(17) 0.0374 1.0000 Uani . . .
C17 C 0.2218(4) 0.7010(3) 0.5116(2) 0.0466 1.0000 Uani . . .
C18 C 0.2361(4) 0.7299(3) 0.45558(19) 0.0426 1.0000 Uani . . .
C19 C 0.3321(4) 0.8034(3) 0.44452(18) 0.0403 1.0000 Uani . . .
C20 C 0.3559(5) 0.8688(3) 0.4862(2) 0.0488 1.0000 Uani . . .
C21 C 0.3031(5) 0.3812(4) 0.5950(2) 0.0567 1.0000 Uani . . .
C22 C 0.3250(6) 0.3588(6) 0.6470(2) 0.0818 1.0000 Uani . . .
C23 C 0.2453(7) 0.3973(7) 0.6835(3) 0.1088 1.0000 Uani . . .
C24 C 0.1467(6) 0.4548(6) 0.6697(3) 0.1032 1.0000 Uani . . .
C25 C 0.1265(6) 0.4777(4) 0.6195(3) 0.0796 1.0000 Uani . . .
C26 C 0.2060(5) 0.4421(4) 0.5811(2) 0.0612 1.0000 Uani . . .
C27 C 0.2087(4) 0.4540(3) 0.5263(2) 0.0502 1.0000 Uani . . .
C28 C 0.3119(4) 0.3963(3) 0.50871(19) 0.0412 1.0000 Uani . . .
C29 C 0.3381(4) 0.3798(3) 0.45900(18) 0.0375 1.0000 Uani . . .
C30 C 0.4210(4) 0.3044(3) 0.43853(17) 0.0382 1.0000 Uani . . .
C31 C 0.4225(5) 0.3215(3) 0.38171(18) 0.0427 1.0000 Uani . . .
C32 C 0.4911(6) 0.2807(3) 0.34368(18) 0.0567 1.0000 Uani . . .
C33 C 0.4760(8) 0.3102(4) 0.2932(2) 0.0752 1.0000 Uani . . .
C34 C 0.3918(8) 0.3778(5) 0.2833(3) 0.0844 1.0000 Uani . . .
C35 C 0.3211(7) 0.4216(4) 0.3213(2) 0.0730 1.0000 Uani . . .
C36 C 0.3395(5) 0.3917(3) 0.3712(2) 0.0491 1.0000 Uani . . .
C37 C 0.4902(4) 0.3113(3) 0.55263(18) 0.0443 1.0000 Uani . . .
C38 C 0.5246(4) 0.2504(3) 0.50754(17) 0.0417 1.0000 Uani . . .
C39 C 0.4282(4) 0.1786(3) 0.49135(17) 0.0355 1.0000 Uani . . .
C40 C 0.3413(4) 0.1420(3) 0.53205(17) 0.0403 1.0000 Uani . . .
C41 C 0.7774(6) 0.4314(4) 0.6399(2) 0.0665 1.0000 Uani . . .
C91 C 0.507(2) 0.3672(8) 0.8425(3) 0.1044 0.439(5) Uani D U P
C92 C 0.5261(18) 0.4099(11) 0.8296(4) 0.0807 0.150(6) Uani D U P
C93 C 0.5630(14) 0.4489(10) 0.8306(14) 0.1720 0.411(5) Uani D U P
H1 H 0.4797 0.9664 0.4775 0.0631 1.0000 Uiso . . .
H2 H 0.5899 0.5061 0.4729 0.0452 1.0000 Uiso . . .
H3 H 0.3053 0.0478 0.4919 0.0718 1.0000 Uiso . . .
H4 H 0.2282 0.4623 0.4205 0.0602 1.0000 Uiso . . .
H21 H 0.2017 0.7625 0.6153 0.0764 1.0000 Uiso R . .
H31 H 0.2323 0.7411 0.7026 0.1048 1.0000 Uiso R . .
H41 H 0.3939 0.6516 0.7337 0.1246 1.0000 Uiso R . .
H51 H 0.5139 0.5660 0.6761 0.1020 1.0000 Uiso R . .
H121 H 0.4258 0.6883 0.3171 0.0609 1.0000 Uiso R . .
H131 H 0.5538 0.6053 0.2614 0.0680 1.0000 Uiso R . .
H141 H 0.6857 0.4958 0.2921 0.0660 1.0000 Uiso R . .
H151 H 0.6931 0.4598 0.3791 0.0559 1.0000 Uiso R . .
H171 H 0.1794 0.7484 0.5299 0.0556 1.0000 Uiso R . .
H172 H 0.1670 0.6470 0.5119 0.0557 1.0000 Uiso R . .
H181 H 0.1516 0.7490 0.4431 0.0493 1.0000 Uiso R . .
H191 H 0.3092 0.8366 0.4145 0.0501 1.0000 Uiso R . .
H201 H 0.4143 0.8408 0.5111 0.0595 1.0000 Uiso R . .
H202 H 0.2771 0.8825 0.5033 0.0597 1.0000 Uiso R . .
H221 H 0.3910 0.3186 0.6564 0.0992 1.0000 Uiso R . .
H231 H 0.2605 0.3833 0.7192 0.1349 1.0000 Uiso R . .
H241 H 0.0947 0.4779 0.6955 0.1192 1.0000 Uiso R . .
H251 H 0.0616 0.5176 0.6109 0.0969 1.0000 Uiso R . .
H321 H 0.5458 0.2357 0.3508 0.0691 1.0000 Uiso R . .
H331 H 0.5228 0.2842 0.2661 0.0904 1.0000 Uiso R . .
H341 H 0.3821 0.3961 0.2492 0.1018 1.0000 Uiso R . .
H351 H 0.2650 0.4669 0.3128 0.0882 1.0000 Uiso R . .
H371 H 0.4944 0.2756 0.5837 0.0550 1.0000 Uiso R . .
H372 H 0.5553 0.3580 0.5539 0.0547 1.0000 Uiso R . .
H381 H 0.6057 0.2225 0.5150 0.0489 1.0000 Uiso R . .
H391 H 0.4753 0.1286 0.4765 0.0439 1.0000 Uiso R . .
H401 H 0.3905 0.1188 0.5597 0.0496 1.0000 Uiso R . .
H402 H 0.2893 0.1909 0.5441 0.0499 1.0000 Uiso R . .
H411 H 0.8575 0.4025 0.6289 0.0819 1.0000 Uiso R . .
H412 H 0.7281 0.4445 0.6084 0.0823 1.0000 Uiso R . .
H911 H 0.5924 0.3477 0.8420 0.1410 0.439 Uiso R . .
H912 H 0.4527 0.3174 0.8482 0.1410 0.439 Uiso R . .
H921 H 0.6067 0.3819 0.8269 0.1065 0.150 Uiso R . .
H931 H 0.6252 0.4399 0.8565 0.1971 0.411 Uiso R . .
H932 H 0.5921 0.4243 0.7990 0.1971 0.411 Uiso R . .

loop_
_atom_site_aniso_label
_atom_site_aniso_U_11
_atom_site_aniso_U_22
_atom_site_aniso_U_33
_atom_site_aniso_U_23
_atom_site_aniso_U_13
_atom_site_aniso_U_12
Cl1 0.0692(9) 0.1093(13) 0.0833(10) 0.0240(10) -0.0040(9) 0.0006(9)
Cl2 0.0891(11) 0.0860(10) 0.0553(7) -0.0042(7) 0.0057(8) 0.0166(9)
Cl11 0.0745(18) 0.112(2) 0.0711(17) -0.0074(15) 0.0030(13) -0.0124(17)
Cl12 0.107(3) 0.168(5) 0.065(2) 0.003(3) 0.001(2) 0.008(4)
Cl21 0.0745(18) 0.112(2) 0.0711(17) -0.0074(15) 0.0030(13) -0.0124(17)
Cl22 0.121(11) 0.176(14) 0.085(9) -0.049(9) -0.004(8) -0.023(10)
Cl23 0.119(11) 0.176(15) 0.090(9) 0.015(11) 0.013(9) 0.029(12)
Cl31 0.145(6) 0.193(8) 0.177(8) 0.045(6) 0.029(6) -0.031(6)
Cl32 0.118(5) 0.268(10) 0.153(7) 0.031(7) -0.038(5) 0.044(6)
O1 0.0524(18) 0.0477(17) 0.0493(18) 0.0082(15) 0.0041(15) 0.0149(15)
O2 0.0333(14) 0.0295(13) 0.0576(18) 0.0005(13) -0.0050(13) -0.0022(12)
O3 0.0309(14) 0.0260(13) 0.0582(18) -0.0003(12) 0.0013(13) -0.0033(11)
O4 0.0379(16) 0.0288(14) 0.092(3) -0.0073(15) 0.0033(17) -0.0061(13)
O5 0.0382(18) 0.0328(16) 0.113(3) -0.0023(18) 0.007(2) -0.0007(14)
O6 0.0317(14) 0.0390(15) 0.0496(17) -0.0043(13) 0.0009(13) 0.0000(12)
O7 0.0410(15) 0.0281(13) 0.0434(15) 0.0013(11) -0.0066(13) -0.0065(12)
O8 0.0431(17) 0.0329(14) 0.069(2) -0.0034(15) 0.0147(15) -0.0053(13)
N1 0.0409(19) 0.0325(17) 0.051(2) 0.0022(15) 0.0063(17) 0.0099(15)
N2 0.0361(17) 0.0298(16) 0.0445(19) 0.0008(14) -0.0017(15) 0.0028(14)
N3 0.0364(18) 0.055(2) 0.049(2) -0.0162(18) -0.0031(17) 0.0028(17)
N4 0.041(2) 0.0357(18) 0.071(3) 0.0046(19) -0.0069(19) -0.0006(17)
C1 0.055(3) 0.043(2) 0.054(3) 0.004(2) 0.014(2) 0.011(2)
C2 0.065(4) 0.067(3) 0.066(4) 0.016(3) 0.027(3) 0.032(3)
C3 0.105(5) 0.099(5) 0.062(4) 0.019(4) 0.041(4) 0.046(4)
C4 0.124(7) 0.136(7) 0.053(3) 0.014(4) 0.030(4) 0.072(6)
C5 0.106(5) 0.098(5) 0.053(3) 0.019(3) 0.022(3) 0.052(4)
C6 0.057(3) 0.057(3) 0.051(3) 0.014(2) 0.019(2) 0.015(2)
C7 0.040(2) 0.041(2) 0.051(3) 0.005(2) 0.006(2) 0.0080(19)
C8 0.035(2) 0.0290(19) 0.047(2) 0.0061(16) 0.0029(18) 0.0025(16)
C9 0.032(2) 0.0259(18) 0.053(2) 0.0021(17) -0.0027(18) 0.0012(16)
C10 0.0328(19) 0.0258(18) 0.048(2) 0.0005(17) -0.0029(17) 0.0004(15)
C11 0.039(2) 0.0257(18) 0.045(2) 0.0024(16) -0.0041(18) -0.0025(16)
C12 0.058(3) 0.046(3) 0.047(3) 0.009(2) -0.007(2) 0.004(2)
C13 0.077(4) 0.051(3) 0.039(3) -0.006(2) 0.000(2) 0.001(3)
C14 0.065(3) 0.054(3) 0.050(3) -0.010(2) 0.002(2) 0.001(3)
C15 0.051(3) 0.038(2) 0.047(2) -0.0063(19) 0.000(2) 0.000(2)
C16 0.041(2) 0.0257(19) 0.045(2) -0.0016(16) -0.0016(18) -0.0022(17)
C17 0.045(2) 0.0251(19) 0.069(3) 0.002(2) 0.005(2) -0.0037(18)
C18 0.031(2) 0.032(2) 0.065(3) 0.003(2) -0.003(2) -0.0009(16)
C19 0.033(2) 0.0296(19) 0.059(3) 0.0000(18) 0.0004(19) -0.0005(17)
C20 0.043(2) 0.0249(19) 0.078(3) -0.006(2) 0.012(2) -0.0090(18)
C21 0.043(3) 0.071(3) 0.056(3) -0.027(3) -0.001(2) -0.011(2)
C22 0.061(4) 0.131(6) 0.054(3) -0.034(4) 0.003(3) -0.007(4)
C23 0.078(5) 0.190(10) 0.059(4) -0.037(5) 0.006(4) -0.031(6)
C24 0.056(4) 0.153(8) 0.101(5) -0.086(6) 0.023(4) -0.015(4)
C25 0.056(3) 0.075(4) 0.109(5) -0.056(4) 0.018(3) -0.010(3)
C26 0.043(3) 0.059(3) 0.082(4) -0.034(3) 0.009(3) -0.006(2)
C27 0.034(2) 0.032(2) 0.085(4) -0.016(2) 0.006(2) -0.0030(19)
C28 0.031(2) 0.0267(19) 0.066(3) -0.0116(19) -0.001(2) 0.0000(16)
C29 0.0286(19) 0.0260(18) 0.058(3) -0.0019(17) -0.0039(18) -0.0029(15)
C30 0.034(2) 0.0320(19) 0.049(2) -0.0021(18) -0.0022(18) -0.0066(17)
C31 0.053(3) 0.028(2) 0.047(2) 0.0006(18) -0.002(2) -0.0133(19)
C32 0.087(4) 0.038(2) 0.045(3) -0.008(2) 0.008(3) -0.021(3)
C33 0.118(6) 0.057(3) 0.050(3) 0.004(3) 0.009(3) -0.030(4)
C34 0.126(6) 0.074(4) 0.052(3) 0.016(3) -0.015(4) -0.036(4)
C35 0.091(4) 0.056(3) 0.073(4) 0.026(3) -0.020(4) -0.013(3)
C36 0.052(3) 0.036(2) 0.059(3) 0.007(2) -0.010(2) -0.010(2)
C37 0.040(2) 0.047(2) 0.046(2) -0.009(2) -0.006(2) 0.0011(19)
C38 0.0268(19) 0.053(2) 0.046(2) -0.005(2) -0.0040(17) 0.0072(18)
C39 0.033(2) 0.0270(18) 0.046(2) -0.0005(16) -0.0006(18) 0.0019(15)
C40 0.046(2) 0.0269(18) 0.048(2) 0.0060(17) 0.0010(19) -0.0019(18)
C41 0.082(4) 0.075(4) 0.043(3) 0.005(3) -0.004(3) 0.018(3)
C91 0.087(8) 0.131(9) 0.095(8) -0.015(8) 0.001(8) 0.005(8)
C92 0.066(10) 0.108(10) 0.068(10) 0.000(10) -0.002(9) -0.017(10)
C93 0.145(11) 0.189(12) 0.182(12) 0.059(11) 0.015(10) -0.045(11)

loop_
_atom_type_symbol
_atom_type_scat_dispersion_real
_atom_type_scat_dispersion_imag
_atom_type_scat_Cromer_Mann_a1
_atom_type_scat_Cromer_Mann_b1
_atom_type_scat_Cromer_Mann_a2
_atom_type_scat_Cromer_Mann_b2
_atom_type_scat_Cromer_Mann_a3
_atom_type_scat_Cromer_Mann_b3
_atom_type_scat_Cromer_Mann_a4
_atom_type_scat_Cromer_Mann_b4
_atom_type_scat_Cromer_Mann_c
_atom_type_scat_source
C 0.0181 0.0091 2.3100 20.8439 1.0200 10.2075 1.5886 0.5687 0.8650 51.6512 0.2156 'International Tables Vol C 4.2.6.8 and 6.1.1.4'
H 0.0000 0.0000 0.4930 10.5109 0.3229 26.1257 0.1402 3.1424 0.0408 57.7998 0.0030 'International Tables Vol C 4.2.6.8 and 6.1.1.4'
Cl 0.3639 0.7018 11.4604 0.0104 7.1964 1.1662 6.2556 18.5194 1.6455 47.7784 -9.5574 'International Tables Vol C 4.2.6.8 and 6.1.1.4'
N 0.0311 0.0180 12.2126 0.0057 3.1322 9.8933 2.0125 28.9975 1.1663 0.5826 -11.5290 'International Tables Vol C 4.2.6.8 and 6.1.1.4'
O 0.0492 0.0322 3.0485 13.2771 2.2868 5.7011 1.5463 0.3239 0.8670 32.9089 0.2508 'International Tables Vol C 4.2.6.8 and 6.1.1.4'

loop_
_geom_angle_atom_site_label_1
_geom_angle_atom_site_label_2
_geom_angle_atom_site_label_3
_geom_angle
_geom_angle_publ_flag
C10 O2 C18 105.4(3) yes
C10 O3 C19 108.1(3) yes
C20 O4 H1 118.4 no
C30 O6 C38 105.6(3) yes
C30 O7 C39 107.7(3) yes
C40 O8 H3 103.5 no
C1 N1 C8 105.9(4) yes
C1 N1 C17 120.0(4) yes
C8 N1 C17 123.2(4) yes
C9 N2 C16 111.2(3) yes
C9 N2 H2 124.0 no
C16 N2 H2 124.7 no
C21 N3 C28 108.2(4) yes
C21 N3 C37 122.3(4) yes
C28 N3 C37 124.9(4) yes
C29 N4 C36 111.0(4) yes
C29 N4 H4 122.1 no
C36 N4 H4 126.5 no
N1 C1 C2 127.8(5) yes
N1 C1 C6 111.7(4) yes
C2 C1 C6 120.4(5) yes
C1 C2 C3 118.7(5) yes
C1 C2 H21 121.0 no
C3 C2 H21 120.3 no
C2 C3 C4 121.7(6) yes
C2 C3 H31 120.9 no
C4 C3 H31 117.4 no
C3 C4 C5 120.0(6) yes
C3 C4 H41 119.1 no
C5 C4 H41 120.5 no
C4 C5 C6 117.7(6) yes
C4 C5 H51 119.6 no
C6 C5 H51 122.7 no
C1 C6 C5 121.4(5) yes
C1 C6 C7 107.4(4) yes
C5 C6 C7 131.1(5) yes
C6 C7 O1 129.9(4) yes
C6 C7 C8 105.0(4) yes
O1 C7 C8 125.0(4) yes
C7 C8 N1 109.8(4) yes
C7 C8 C9 125.5(4) yes
N1 C8 C9 124.2(4) yes
N2 C9 C8 126.5(4) yes
N2 C9 C10 108.1(4) yes
C8 C9 C10 125.4(4) yes
C9 C10 O3 109.4(3) yes
C9 C10 O2 112.6(3) yes
O3 C10 O2 106.4(3) yes
C9 C10 C11 101.8(3) yes
O3 C10 C11 112.0(3) yes
O2 C10 C11 114.6(4) yes
C10 C11 C12 129.4(4) yes
C10 C11 C16 109.9(4) yes
C12 C11 C16 120.6(4) yes
C11 C12 C13 117.6(4) yes
C11 C12 H121 122.1 no
C13 C12 H121 120.3 no
C12 C13 C14 120.2(5) yes
C12 C13 H131 119.2 no
C14 C13 H131 120.6 no
C13 C14 C15 122.6(5) yes
C13 C14 H141 118.0 no
C15 C14 H141 119.4 no
C14 C15 C16 117.1(5) yes
C14 C15 H151 121.1 no
C16 C15 H151 121.8 no
N2 C16 C11 109.0(4) yes
N2 C16 C15 129.1(4) yes
C11 C16 C15 121.9(4) yes
N1 C17 C18 115.4(4) yes
N1 C17 H171 107.1 no
C18 C17 H171 108.0 no
N1 C17 H172 110.1 no
C18 C17 H172 107.2 no
H171 C17 H172 108.8 no
C17 C18 O2 112.6(3) yes
C17 C18 C19 116.8(4) yes
O2 C18 C19 101.8(3) yes
C17 C18 H181 107.8 no
O2 C18 H181 108.3 no
C19 C18 H181 109.2 no
C18 C19 O3 103.1(3) yes
C18 C19 C20 116.9(4) yes
O3 C19 C20 110.5(4) yes
C18 C19 H191 111.1 no
O3 C19 H191 107.7 no
C20 C19 H191 107.2 no
C19 C20 O4 111.3(4) yes
C19 C20 H201 107.8 no
O4 C20 H201 110.0 no
C19 C20 H202 109.3 no
O4 C20 H202 109.3 no
H201 C20 H202 109.1 no
N3 C21 C22 129.6(5) yes
N3 C21 C26 109.5(5) yes
C22 C21 C26 121.0(5) yes
C21 C22 C23 117.0(7) yes
C21 C22 H221 121.1 no
C23 C22 H221 121.9 no
C22 C23 C24 122.1(7) yes
C22 C23 H231 117.7 no
C24 C23 H231 120.2 no
C23 C24 C25 121.0(6) yes
C23 C24 H241 118.8 no
C25 C24 H241 120.2 no
C24 C25 C26 119.3(7) yes
C24 C25 H251 120.1 no
C26 C25 H251 120.6 no
C21 C26 C25 119.6(6) yes
C21 C26 C27 108.5(4) yes
C25 C26 C27 131.9(6) yes
C26 C27 O5 130.9(5) yes
C26 C27 C28 104.5(5) yes
O5 C27 C28 124.3(5) yes
C27 C28 N3 109.2(4) yes
C27 C28 C29 124.2(4) yes
N3 C28 C29 125.9(4) yes
N4 C29 C28 126.1(4) yes
N4 C29 C30 107.7(4) yes
C28 C29 C30 126.2(4) yes
C29 C30 O7 107.3(3) yes
C29 C30 O6 114.8(3) yes
O7 C30 O6 106.4(3) yes
C29 C30 C31 103.0(4) yes
O7 C30 C31 111.4(3) yes
O6 C30 C31 114.0(4) yes
C30 C31 C32 129.9(5) yes
C30 C31 C36 108.3(4) yes
C32 C31 C36 121.8(5) yes
C31 C32 C33 118.5(6) yes
C31 C32 H321 121.4 no
C33 C32 H321 120.0 no
C32 C33 C34 119.0(6) yes
C32 C33 H331 120.8 no
C34 C33 H331 120.2 no
C33 C34 C35 123.9(6) yes
C33 C34 H341 117.8 no
C35 C34 H341 118.2 no
C34 C35 C36 115.7(6) yes
C34 C35 H351 121.0 no
C36 C35 H351 123.3 no
N4 C36 C31 109.5(4) yes
N4 C36 C35 129.4(5) yes
C31 C36 C35 121.0(5) yes
N3 C37 C38 116.2(4) yes
N3 C37 H371 106.8 no
C38 C37 H371 107.4 no
N3 C37 H372 110.5 no
C38 C37 H372 106.5 no
H371 C37 H372 109.3 no
C37 C38 O6 112.0(4) yes
C37 C38 C39 117.9(4) yes
O6 C38 C39 101.8(3) yes
C37 C38 H381 108.2 no
O6 C38 H381 106.4 no
C39 C38 H381 109.8 no
C38 C39 O7 103.4(3) yes
C38 C39 C40 117.8(4) yes
O7 C39 C40 111.4(3) yes
C38 C39 H391 107.7 no
O7 C39 H391 108.1 no
C40 C39 H391 108.0 no
C39 C40 O8 111.5(4) yes
C39 C40 H401 109.2 no
O8 C40 H401 110.4 no
C39 C40 H402 107.4 no
O8 C40 H402 108.2 no
H401 C40 H402 110.0 no
Cl2 C41 Cl1 111.0(3) yes
Cl2 C41 H411 109.5 no
Cl1 C41 H411 107.7 no
Cl2 C41 H412 112.6 no
Cl1 C41 H412 108.5 no
H411 C41 H412 107.5 no
Cl11 C91 Cl12 111.0(6) yes
Cl11 C91 H911 104.7 no
Cl12 C91 H911 104.5 no
Cl11 C91 H912 112.7 no
Cl12 C91 H912 113.7 no
H911 C91 H912 109.5 no
Cl21 C92 Cl22 108.6(8) yes
Cl21 C92 Cl23 108.6(9) yes
Cl22 C92 Cl23 106.4(10) yes
Cl21 C92 H921 110.2 no
Cl22 C92 H921 111.7 no
Cl23 C92 H921 111.2 no
Cl32 C93 Cl31 113.9(9) yes
Cl32 C93 H931 109.4 no
Cl31 C93 H931 109.2 no
Cl32 C93 H932 105.7 no
Cl31 C93 H932 109.0 no
H931 C93 H932 109.5 no

loop_
_geom_bond_atom_site_label_1
_geom_bond_atom_site_label_2
_geom_bond_distance
_geom_bond_publ_flag
Cl1 C41 1.763(6) yes
Cl2 C41 1.772(6) yes
Cl11 C91 1.765(9) yes
Cl12 C91 1.749(9) yes
Cl21 C91 1.765(9) yes
Cl21 C92 1.753(10) yes
Cl22 C92 1.748(10) yes
Cl23 C92 1.745(10) yes
Cl31 C93 1.745(9) yes
Cl32 C93 1.750(9) yes
O1 C7 1.252(5) yes
O2 C10 1.408(5) yes
O2 C18 1.443(5) yes
O3 C10 1.432(5) yes
O3 C19 1.456(5) yes
O4 C20 1.444(5) yes
O4 H1 0.821 no
O5 C27 1.255(6) yes
O6 C30 1.393(5) yes
O6 C38 1.429(5) yes
O7 C30 1.442(5) yes
O7 C39 1.441(5) yes
O8 C40 1.421(5) yes
O8 H3 0.810 no
N1 C1 1.400(6) yes
N1 C8 1.431(5) yes
N1 C17 1.458(6) yes
N2 C9 1.371(5) yes
N2 C16 1.398(5) yes
N2 H2 0.886 no
N3 C21 1.379(6) yes
N3 C28 1.402(6) yes
N3 C37 1.463(6) yes
N4 C29 1.371(6) yes
N4 C36 1.403(7) yes
N4 H4 0.857 no
C1 C2 1.382(7) yes
C1 C6 1.402(7) yes
C2 C3 1.367(9) yes
C2 H21 0.924 no
C3 C4 1.416(9) yes
C3 H31 0.930 no
C4 C5 1.390(8) yes
C4 H41 0.954 no
C5 C6 1.396(8) yes
C5 H51 0.933 no
C6 C7 1.461(7) yes
C7 C8 1.455(6) yes
C8 C9 1.346(6) yes
C9 C10 1.533(6) yes
C10 C11 1.489(6) yes
C11 C12 1.396(6) yes
C11 C16 1.389(6) yes
C12 C13 1.403(7) yes
C12 H121 0.950 no
C13 C14 1.379(8) yes
C13 H131 0.930 no
C14 C15 1.381(7) yes
C14 H141 0.934 no
C15 C16 1.380(6) yes
C15 H151 0.933 no
C17 C18 1.524(7) yes
C17 H171 0.962 no
C17 H172 0.992 no
C18 C19 1.521(6) yes
C18 H181 0.992 no
C19 C20 1.479(6) yes
C19 H191 0.955 no
C20 H201 0.985 no
C20 H202 0.965 no
C21 C22 1.410(8) yes
C21 C26 1.417(8) yes
C22 C23 1.391(10) yes
C22 H221 0.952 no
C23 C24 1.397(12) yes
C23 H231 0.964 no
C24 C25 1.364(11) yes
C24 H241 0.932 no
C25 C26 1.407(7) yes
C25 H251 0.935 no
C26 C27 1.435(8) yes
C27 C28 1.461(6) yes
C28 C29 1.342(6) yes
C29 C30 1.522(6) yes
C30 C31 1.497(6) yes
C31 C32 1.367(7) yes
C31 C36 1.393(7) yes
C32 C33 1.391(8) yes
C32 H321 0.906 no
C33 C34 1.370(10) yes
C33 H331 0.943 no
C34 C35 1.400(10) yes
C34 H341 0.931 no
C35 C36 1.383(7) yes
C35 H351 0.925 no
C37 C38 1.527(6) yes
C37 H371 0.969 no
C37 H372 0.979 no
C38 C39 1.537(6) yes
C38 H381 0.972 no
C39 C40 1.502(6) yes
C39 H391 0.976 no
C40 H401 0.950 no
C40 H402 0.966 no
C41 H411 0.991 no
C41 H412 0.988 no
C91 H911 0.950 no
C91 H912 0.950 no
C92 H921 0.950 no
C93 H931 0.950 no
C93 H932 0.950 no

loop_
_geom_contact_atom_site_label_1
_geom_contact_atom_site_label_2
_geom_contact_distance
_geom_contact_site_symmetry_2
_geom_contact_publ_flag
Cl1 Cl12 3.639(5) . no
Cl11 O2 3.443(4) 4_565 no
Cl11 O5 3.178(5) 4_565 no
Cl12 C23 3.620(9) . no
Cl12 Cl1 3.639(5) . no
Cl21 O5 3.178(5) 4_565 no
Cl21 O2 3.443(4) 4_565 no
Cl22 C4 3.60(2) 3_646 no
Cl23 C4 3.58(2) . no
Cl31 O2 3.001(10) 4_565 no
Cl32 C14 3.643(10) 4_665 no
O1 N2 2.891(5) . no
O1 C37 3.318(5) . no
O1 C41 3.170(7) . no
O1 O8 3.075(5) 2_556 no
O2 N1 3.095(5) . no
O3 C17 3.311(5) 2_566 no
O3 N1 3.160(5) . no
O3 O4 3.089(4) . no
O4 O8 2.716(5) 1_565 no
O4 C40 3.414(6) 1_565 no
O4 O5 2.691(5) 2_566 no
O4 C25 3.363(8) 2_566 no
O5 N4 2.829(6) . no
O5 C17 3.194(5) . no
O6 N3 3.101(5) . no
O6 O8 3.066(4) 2_556 no
O6 C40 3.294(5) 2_556 no
O7 O8 2.899(4) . no
O7 C41 3.383(6) 2_456 no
O7 N3 3.256(5) . no
O7 N4 3.237(5) . no
O8 C20 3.306(6) 1_545 no
O8 N2 2.994(4) 2_456 no
N1 C20 3.099(6) . no
N2 C29 3.358(5) . no
N3 C40 3.177(6) . no
C2 C91 3.328(18) 3_656 no
C3 C92 3.583(19) 3_656 no
C3 C91 3.253(18) 3_656 no
C3 C34 3.549(11) 4_565 no
C4 C91 3.573(16) 3_656 no
C8 C19 3.565(6) . no
C8 C27 3.405(6) . no
C8 C28 3.571(6) . no
C14 C93 3.233(16) 4_664 no
C14 C34 3.501(10) . no
C14 Cl32 3.643(10) 4_664 no
C15 C36 3.584(7) . no
C15 C93 3.359(18) 4_664 no
C15 C31 3.584(7) . no
C16 C36 3.434(7) . no
C27 C39 3.592(6) 2_456 no
C28 C39 3.506(6) . no

loop_
_geom_hbond_atom_site_label_D
_geom_hbond_atom_site_label_H
_geom_hbond_atom_site_label_A
_geom_hbond_site_symmetry_A
_geom_hbond_angle_DHA
_geom_hbond_distance_DH
_geom_hbond_distance_HA
_geom_hbond_distance_DA
_geom_hbond_publ_flag
O4 H1 O5 2_566 180 0.82 1.87 2.691(5) yes
N2 H2 O8 2_556 149 0.89 2.20 2.994(4) yes
O8 H3 O4 1_545 157 0.81 1.95 2.715(5) yes
N4 H4 O5 . 123 0.86 2.27 2.829(6) yes

loop_
_geom_torsion_atom_site_label_1
_geom_torsion_atom_site_label_2
_geom_torsion_atom_site_label_3
_geom_torsion_atom_site_label_4
_geom_torsion
_geom_torsion_publ_flag
C18 O2 C10 O3 -33.1(4) no
C18 O2 C10 C9 86.6(4) no
C18 O2 C10 C11 -157.5(4) no
C10 O2 C18 C17 -86.5(4) no
C10 O2 C18 C19 39.4(4) no
C19 O3 C10 O2 12.6(4) no
C19 O3 C10 C9 -109.3(4) no
C19 O3 C10 C11 138.6(4) no
C10 O3 C19 C18 11.5(4) no
C10 O3 C19 C20 137.1(4) no
C38 O6 C30 C31 -158.2(4) no
C30 O6 C38 C37 -87.9(4) no
C30 O6 C38 C39 39.0(4) no
C38 O6 C30 C29 83.5(4) no
C38 O6 C30 O7 -35.0(4) no
C39 O7 C30 C29 -107.7(4) no
C39 O7 C30 O6 15.6(4) no
C30 O7 C39 C40 135.8(4) no
C39 O7 C30 C31 140.4(4) no
C30 O7 C39 C38 8.4(4) no
C8 N1 C1 C6 4.0(5) no
C1 N1 C8 C7 -3.2(5) no
C17 N1 C1 C2 -30.5(7) no
C17 N1 C1 C6 149.3(4) no
C8 N1 C1 C2 -175.9(5) no
C1 N1 C8 C9 -175.0(4) no
C17 N1 C8 C7 -147.1(4) no
C17 N1 C8 C9 41.2(6) no
C1 N1 C17 C18 163.7(4) no
C8 N1 C17 C18 -57.1(5) no
C16 N2 C9 C8 179.1(4) no
C16 N2 C9 C10 -1.4(5) no
C9 N2 C16 C15 178.3(5) no
C9 N2 C16 C11 0.9(5) no
C37 N3 C21 C22 -20.1(9) no
C37 N3 C21 C26 160.4(4) no
C28 N3 C21 C26 3.3(6) no
C21 N3 C28 C29 -173.7(5) no
C37 N3 C28 C27 -159.4(4) no
C21 N3 C28 C27 -3.1(5) no
C28 N3 C21 C22 -177.3(6) no
C21 N3 C37 C38 157.3(5) no
C28 N3 C37 C38 -49.5(6) no
C37 N3 C28 C29 30.0(7) no
C36 N4 C29 C28 178.2(4) no
C29 N4 C36 C31 1.8(6) no
C29 N4 C36 C35 -175.6(6) no
C36 N4 C29 C30 -5.5(5) no
N1 C1 C2 C3 -177.9(6) no
C6 C1 C2 C3 2.3(9) no
N1 C1 C6 C5 178.9(5) no
N1 C1 C6 C7 -3.2(6) no
C2 C1 C6 C5 -1.3(9) no
C2 C1 C6 C7 176.6(5) no
C1 C2 C3 C4 -1.6(10) no
C2 C3 C4 C5 -0.3(12) no
C3 C4 C5 C6 1.4(11) no
C4 C5 C6 C1 -0.7(10) no
C4 C5 C6 C7 -177.9(6) no
C5 C6 C7 C8 178.7(6) no
C1 C6 C7 O1 178.5(5) no
C1 C6 C7 C8 1.1(5) no
C5 C6 C7 O1 -3.9(10) no
C6 C7 C8 N1 1.3(5) no
C6 C7 C8 C9 172.9(5) no
O1 C7 C8 C9 -4.6(7) no
O1 C7 C8 N1 -176.3(4) no
N1 C8 C9 N2 -179.4(4) no
C7 C8 C9 C10 -169.5(4) no
N1 C8 C9 C10 1.0(7) no
C7 C8 C9 N2 10.1(7) no
N2 C9 C10 O2 124.5(4) no
N2 C9 C10 O3 -117.5(4) no
N2 C9 C10 C11 1.2(4) no
C8 C9 C10 O2 -55.9(6) no
C8 C9 C10 O3 62.2(5) no
C8 C9 C10 C11 -179.1(4) no
O2 C10 C11 C12 61.2(6) no
O3 C10 C11 C12 -60.2(6) no
O3 C10 C11 C16 116.1(4) no
C9 C10 C11 C12 -177.0(5) no
C9 C10 C11 C16 -0.7(5) no
O2 C10 C11 C16 -122.6(4) no
C16 C11 C12 C13 1.6(7) no
C10 C11 C16 N2 0.0(5) no
C10 C11 C12 C13 177.5(5) no
C10 C11 C16 C15 -177.6(4) no
C12 C11 C16 N2 176.6(4) no
C12 C11 C16 C15 -1.0(7) no
C11 C12 C13 C14 -1.8(8) no
C12 C13 C14 C15 1.3(8) no
C13 C14 C15 C16 -0.6(8) no
C14 C15 C16 N2 -176.7(5) no
C14 C15 C16 C11 0.5(7) no
N1 C17 C18 O2 69.2(5) no
N1 C17 C18 C19 -48.1(5) no
O2 C18 C19 C20 -151.9(4) no
C17 C18 C19 O3 92.4(4) no
O2 C18 C19 O3 -30.6(4) no
C17 C18 C19 C20 -28.9(6) no
C18 C19 C20 O4 -159.5(4) no
O3 C19 C20 O4 83.1(5) no
N3 C21 C22 C23 -177.8(7) no
C26 C21 C22 C23 1.6(10) no
N3 C21 C26 C25 176.6(5) no
N3 C21 C26 C27 -2.3(6) no
C22 C21 C26 C25 -2.9(9) no
C22 C21 C26 C27 178.2(6) no
C21 C22 C23 C24 0.8(13) no
C22 C23 C24 C25 -1.8(13) no
C23 C24 C25 C26 0.5(11) no
C24 C25 C26 C21 1.8(9) no
C24 C25 C26 C27 -179.5(6) no
C21 C26 C27 O5 175.7(5) no
C21 C26 C27 C28 0.4(6) no
C25 C26 C27 O5 -3.1(10) no
C25 C26 C27 C28 -178.3(6) no
O5 C27 C28 N3 -174.1(4) no
O5 C27 C28 C29 -3.3(7) no
C26 C27 C28 N3 1.6(5) no
C26 C27 C28 C29 172.4(5) no
N3 C28 C29 N4 -179.1(4) no
N3 C28 C29 C30 5.3(7) no
C27 C28 C29 N4 11.7(7) no
C27 C28 C29 C30 -164.0(4) no
N4 C29 C30 O6 131.2(4) no
N4 C29 C30 O7 -110.8(4) no
N4 C29 C30 C31 6.8(5) no
C28 C29 C30 O6 -52.5(6) no
C28 C29 C30 O7 65.5(5) no
C28 C29 C30 C31 -176.9(4) no
O6 C30 C31 C32 48.2(7) no
O6 C30 C31 C36 -130.6(4) no
O7 C30 C31 C32 -72.3(7) no
O7 C30 C31 C36 108.9(4) no
C29 C30 C31 C32 173.1(5) no
C29 C30 C31 C36 -5.8(5) no
C30 C31 C32 C33 -179.3(5) no
C36 C31 C32 C33 -0.5(8) no
C30 C31 C36 N4 2.9(6) no
C30 C31 C36 C35 -179.5(5) no
C32 C31 C36 N4 -176.1(5) no
C32 C31 C36 C35 1.5(8) no
C31 C32 C33 C34 -1.0(10) no
C32 C33 C34 C35 1.8(12) no
C33 C34 C35 C36 -0.8(11) no
C34 C35 C36 N4 176.3(6) no
C34 C35 C36 C31 -0.8(9) no
N3 C37 C38 O6 69.8(5) no
N3 C37 C38 C39 -47.9(5) no
O6 C38 C39 O7 -28.4(4) no
O6 C38 C39 C40 -151.7(4) no
C37 C38 C39 O7 94.6(4) no
C37 C38 C39 C40 -28.7(6) no
O7 C39 C40 O8 62.5(5) no
C38 C39 C40 O8 -178.4(3) no
